data_4316445
loop_
_publ_author_name
'Yu Ma'
'Xiu-Bing Li'
'Xiu-Chun Yi'
'Qin-Xiang Jia'
'En-Qing Gao'
'Cai-Ming Liu'

_publ_contact_author_address
;
Department of Chemistry,
East China Normal University,
Shanghai 200062, China.
;
_publ_contact_author_email eqgao@chem.ecnu.edu.cn
_publ_contact_author_fax 86-21-62233404
_publ_contact_author_name 'En-Qing Gao'
_publ_contact_author_phone 86-21-62233404
_publ_section_title
;
 Novel Three-Dimensional Metal-Azide Network Induced by a Bipyridine-Based
 Zwitterionic Monocarboxylate Ligand: Structures and Magnetism
;
_journal_name_full 'Inorganic Chemistry'
_journal_page_first 8092
_journal_page_last 8098
_journal_paper_doi 10.1021/ic1011633
_journal_volume 49
_journal_year 2010
_chemical_formula_sum 'C48 H52 Mn6 N44 O14'
_chemical_formula_weight 1798.98
_chemical_name_systematic
; 
 ? 
;
_space_group_IT_number 2
_symmetry_cell_setting triclinic
_symmetry_space_group_name_Hall '-P 1'
_symmetry_space_group_name_H-M 'P -1'
_atom_sites_solution_hydrogens geom
_atom_sites_solution_primary direct
_atom_sites_solution_secondary difmap
_audit_creation_method SHELXL-97
_cell_angle_alpha 81.932(6)
_cell_angle_beta 88.500(6)
_cell_angle_gamma 85.318(7)
_cell_formula_units_Z 2
_cell_length_a 10.979(2)
_cell_length_b 15.309(3)
_cell_length_c 21.552(4)
_cell_measurement_reflns_used 1192
_cell_measurement_temperature 296(2)
_cell_measurement_theta_max 17.97
_cell_measurement_theta_min 2.30
_cell_volume 3574.2(12)
_computing_cell_refinement 'Bruker SMART'
_computing_data_collection 'Bruker SMART'
_computing_data_reduction 'Bruker SHELXTL'
_computing_molecular_graphics 'Bruker SHELXTL'
_computing_publication_material 'Bruker SHELXTL'
_computing_structure_refinement 'Bruker SHELXTL'
_computing_structure_solution 'Bruker SHELXTL'
_diffrn_ambient_temperature 296(2)
_diffrn_measured_fraction_theta_full 0.985
_diffrn_measured_fraction_theta_max 0.985
_diffrn_measurement_device_type 'CCD area detector'
_diffrn_measurement_method 'phi and omega scans'
_diffrn_radiation_monochromator graphite
_diffrn_radiation_source 'fine-focus sealed tube'
_diffrn_radiation_type MoK\a
_diffrn_radiation_wavelength 0.71073
_diffrn_reflns_av_R_equivalents 0.0469
_diffrn_reflns_av_sigmaI/netI 0.0910
_diffrn_reflns_limit_h_max 13
_diffrn_reflns_limit_h_min -13
_diffrn_reflns_limit_k_max 18
_diffrn_reflns_limit_k_min -18
_diffrn_reflns_limit_l_max 26
_diffrn_reflns_limit_l_min 0
_diffrn_reflns_number 41560
_diffrn_reflns_theta_full 26.01
_diffrn_reflns_theta_max 26.01
_diffrn_reflns_theta_min 0.95
_diffrn_standards_decay_% 2.5
_exptl_absorpt_coefficient_mu 1.120
_exptl_absorpt_correction_T_max 0.8962
_exptl_absorpt_correction_T_min 0.7298
_exptl_absorpt_correction_type multi-scan
_exptl_absorpt_process_details SADABS
_exptl_crystal_colour 'light yellow'
_exptl_crystal_density_diffrn 1.672
_exptl_crystal_density_method 'not measured'
_exptl_crystal_description block
_exptl_crystal_F_000 1820
_exptl_crystal_size_max 0.30
_exptl_crystal_size_mid 0.20
_exptl_crystal_size_min 0.10
_refine_diff_density_max 1.233
_refine_diff_density_min -0.746
_refine_diff_density_rms 0.100
_refine_ls_extinction_method none
_refine_ls_goodness_of_fit_ref 1.026
_refine_ls_hydrogen_treatment mixed
_refine_ls_matrix_type full
_refine_ls_number_parameters 1022
_refine_ls_number_reflns 13854
_refine_ls_number_restraints 8
_refine_ls_restrained_S_all 1.067
_refine_ls_R_factor_all 0.1076
_refine_ls_R_factor_gt 0.0600
_refine_ls_shift/su_max 0.001
_refine_ls_shift/su_mean 0.000
_refine_ls_structure_factor_coef Fsqd
_refine_ls_weighting_details 'calc w=1/[\s^2^(Fo^2^)+(0.0879P)^2^+2.4380P] where P=(Fo^2^+2Fc^2^)/3'
_refine_ls_weighting_scheme calc
_refine_ls_wR_factor_gt 0.1487
_refine_ls_wR_factor_ref 0.1695
_reflns_number_gt 9088
_reflns_number_total 13854
_reflns_threshold_expression >2sigma(I)
_cod_data_source_file ic1011633_si_003.cif
_cod_data_source_block 2
_cod_depositor_comments
;
The following automatic conversions were performed:

'_symmetry_cell_setting' value 'Triclinic' changed to 'triclinic'
according to the built-in table from CIF Core dictionary named
'cif_core.dic' version 2.4.1 from 2010-06-29.

Automatic conversion script
Id: cif_fix_values 1646 2011-03-28 12:23:43Z adriana 
;
_cod_original_cell_volume 3574.2(13)
_cod_original_sg_symbol_H-M 'P -1 '
_cod_database_code 4316445

loop_
_symmetry_equiv_pos_as_xyz
'x, y, z'
'-x, -y, -z'

loop_
_atom_site_label
_atom_site_type_symbol
_atom_site_fract_x
_atom_site_fract_y
_atom_site_fract_z
_atom_site_U_iso_or_equiv
_atom_site_adp_type
_atom_site_occupancy
_atom_site_symmetry_multiplicity
_atom_site_calc_flag
_atom_site_refinement_flags
_atom_site_disorder_assembly
_atom_site_disorder_group
Mn1 Mn 0.59491(7) 0.86296(5) 0.75824(3) 0.02787(19) Uani 1 1 d . . .
Mn2 Mn 0.45525(7) 0.84949(5) 0.60882(3) 0.02876(19) Uani 1 1 d . . .
Mn3 Mn 0.60393(6) 0.62443(5) 0.24259(3) 0.02610(19) Uani 1 1 d . . .
Mn4 Mn 0.46903(6) 0.65438(5) 0.39610(3) 0.02596(18) Uani 1 1 d . . .
Mn5 Mn 0.94346(7) 0.54097(6) 0.87836(3) 0.0372(2) Uani 1 1 d . . .
Mn6 Mn 1.05720(9) 0.16625(7) 0.95319(4) 0.0493(3) Uani 1 1 d . . .
C1 C 0.3848(4) 0.7398(4) 0.7302(2) 0.0339(12) Uani 1 1 d . . .
C2 C 0.3172(5) 0.6631(4) 0.7642(2) 0.0365(13) Uani 1 1 d . . .
H2A H 0.2297 0.6771 0.7606 0.044 Uiso 1 1 calc R . .
H2B H 0.3385 0.6101 0.7450 0.044 Uiso 1 1 calc R . .
C3 C 0.2690(5) 0.6713(4) 0.8768(2) 0.0430(14) Uani 1 1 d . . .
H3A H 0.1898 0.6937 0.8662 0.052 Uiso 1 1 calc R . .
C4 C 0.4624(5) 0.6136(4) 0.8473(2) 0.0391(14) Uani 1 1 d . . .
H4A H 0.5144 0.5955 0.8160 0.047 Uiso 1 1 calc R . .
C5 C 0.3065(5) 0.6618(4) 0.9377(2) 0.0501(17) Uani 1 1 d . . .
H5A H 0.2511 0.6765 0.9687 0.060 Uiso 1 1 calc R . .
C6 C 0.5059(5) 0.6038(4) 0.9070(2) 0.0332(12) Uani 1 1 d . . .
H6A H 0.5852 0.5804 0.9162 0.040 Uiso 1 1 calc R . .
C7 C 0.4248(5) 0.6308(3) 0.9542(2) 0.0318(12) Uani 1 1 d . . .
C8 C 0.4664(4) 0.6235(4) 1.0198(2) 0.0342(12) Uani 1 1 d . . .
C9 C 0.3863(4) 0.6146(4) 1.0697(2) 0.0367(13) Uani 1 1 d . . .
H9A H 0.3038 0.6110 1.0624 0.044 Uiso 1 1 calc R . .
C10 C 0.5901(5) 0.6266(4) 1.03364(19) 0.0372(13) Uani 1 1 d . . .
H10A H 0.6485 0.6336 1.0017 0.045 Uiso 1 1 calc R . .
C11 C 0.4258(5) 0.6109(4) 1.1318(2) 0.0355(13) Uani 1 1 d . . .
H11A H 0.3686 0.6064 1.1645 0.043 Uiso 1 1 calc R . .
C12 C 0.6238(5) 0.6191(4) 1.09648(19) 0.0366(13) Uani 1 1 d . . .
H12A H 0.7066 0.6177 1.1050 0.044 Uiso 1 1 calc R . .
C13 C -0.4015(5) 0.9924(4) 0.3101(2) 0.0332(12) Uani 1 1 d . . .
C14 C -0.3492(5) 0.8992(4) 0.3213(3) 0.0410(14) Uani 1 1 d . . .
H14A H -0.4112 0.8627 0.3413 0.049 Uiso 1 1 calc R . .
H14B H -0.3285 0.8796 0.2812 0.049 Uiso 1 1 calc R . .
C15 C -0.2504(5) 0.8912(4) 0.4214(2) 0.0457(15) Uani 1 1 d . . .
H15A H -0.3274 0.8997 0.4396 0.055 Uiso 1 1 calc R . .
C16 C -0.1315(6) 0.8716(6) 0.3374(3) 0.072(2) Uani 1 1 d . . .
H16A H -0.1227 0.8687 0.2947 0.087 Uiso 1 1 calc R . .
C17 C -0.1486(6) 0.8849(5) 0.4577(3) 0.063(2) Uani 1 1 d . . .
H17A H -0.1584 0.8893 0.5001 0.076 Uiso 1 1 calc R . .
C18 C -0.0324(7) 0.8613(6) 0.3720(3) 0.084(3) Uani 1 1 d . . .
H18A H 0.0423 0.8457 0.3536 0.101 Uiso 1 1 calc R . .
C19 C -0.0357(6) 0.8728(6) 0.4340(3) 0.068(2) Uani 1 1 d . . .
C20 C 0.0765(6) 0.8749(6) 0.4736(3) 0.072(2) Uani 1 1 d . . .
C21 C 0.0685(6) 0.8718(6) 0.5379(3) 0.074(2) Uani 1 1 d . . .
H21A H -0.0077 0.8744 0.5577 0.089 Uiso 1 1 calc R . .
C22 C 0.1888(5) 0.8839(4) 0.4475(2) 0.0449(15) Uani 1 1 d . . .
H22A H 0.1975 0.8953 0.4041 0.054 Uiso 1 1 calc R . .
C23 C 0.1724(6) 0.8649(5) 0.5725(3) 0.0562(17) Uani 1 1 d . . .
H23A H 0.1647 0.8591 0.6159 0.067 Uiso 1 1 calc R . .
C24 C 0.2907(5) 0.8764(4) 0.4844(2) 0.0397(13) Uani 1 1 d . . .
H24A H 0.3672 0.8787 0.4649 0.048 Uiso 1 1 calc R . .
C25 C -0.4219(5) 0.5007(4) 0.6817(2) 0.0324(12) Uani 1 1 d . . .
C26 C -0.3569(5) 0.5830(4) 0.6788(2) 0.0339(12) Uani 1 1 d . . .
H26A H -0.4129 0.6326 0.6623 0.041 Uiso 1 1 calc R . .
H26B H -0.3382 0.5909 0.7213 0.041 Uiso 1 1 calc R . .
C27 C -0.1394(5) 0.5869(4) 0.6678(2) 0.0440(14) Uani 1 1 d . . .
H27A H -0.1374 0.5831 0.7112 0.053 Uiso 1 1 calc R . .
C28 C -0.2517(5) 0.5930(4) 0.5800(2) 0.0381(13) Uani 1 1 d . . .
H28A H -0.3276 0.5915 0.5622 0.046 Uiso 1 1 calc R . .
C29 C -0.0294(5) 0.5916(5) 0.6331(2) 0.0559(19) Uani 1 1 d . . .
H29A H 0.0451 0.5873 0.6533 0.067 Uiso 1 1 calc R . .
C30 C -0.1463(4) 0.6010(4) 0.5414(2) 0.0408(14) Uani 1 1 d . . .
H30A H -0.1520 0.6050 0.4981 0.049 Uiso 1 1 calc R . .
C31 C -0.0341(5) 0.6029(4) 0.5692(2) 0.0431(14) Uani 1 1 d . . .
C32 C 0.0796(5) 0.6195(5) 0.5307(2) 0.0493(17) Uani 1 1 d . . .
C33 C 0.1941(5) 0.6279(4) 0.5591(2) 0.0429(14) Uani 1 1 d . . .
H33A H 0.2008 0.6248 0.6023 0.051 Uiso 1 1 calc R . .
C34 C 0.0779(4) 0.6282(5) 0.4661(2) 0.0516(18) Uani 1 1 d . . .
H34A H 0.0056 0.6236 0.4456 0.062 Uiso 1 1 calc R . .
C35 C 0.2924(5) 0.6407(4) 0.5201(2) 0.0354(12) Uani 1 1 d . . .
H35A H 0.3668 0.6440 0.5390 0.042 Uiso 1 1 calc R . .
C36 C 0.1854(5) 0.6441(4) 0.4316(2) 0.0457(15) Uani 1 1 d . . .
H36A H 0.1822 0.6517 0.3881 0.055 Uiso 1 1 calc R . .
C37 C 0.3890(5) 0.7658(4) 0.2749(2) 0.0338(12) Uani 1 1 d . . .
C38 C 0.3357(6) 0.8547(4) 0.2428(2) 0.0390(13) Uani 1 1 d . . .
H38A H 0.2476 0.8594 0.2484 0.047 Uiso 1 1 calc R . .
H38B H 0.3684 0.9021 0.2611 0.047 Uiso 1 1 calc R . .
C39 C 0.4712(6) 0.8931(4) 0.1555(2) 0.0492(16) Uani 1 1 d . . .
H39A H 0.5219 0.9121 0.1839 0.059 Uiso 1 1 calc R . .
C40 C 0.2915(6) 0.8325(4) 0.1352(2) 0.0491(16) Uani 1 1 d . . .
H40A H 0.2178 0.8105 0.1494 0.059 Uiso 1 1 calc R . .
C41 C 0.5074(6) 0.8978(4) 0.0928(2) 0.0453(15) Uani 1 1 d . . .
H41A H 0.5807 0.9212 0.0795 0.054 Uiso 1 1 calc R . .
C42 C 0.3278(6) 0.8359(4) 0.0729(3) 0.0513(16) Uani 1 1 d . . .
H42A H 0.2766 0.8153 0.0454 0.062 Uiso 1 1 calc R . .
C43 C 0.4338(5) 0.8675(3) 0.0500(2) 0.0341(12) Uani 1 1 d . . .
C44 C 0.4744(5) 0.8670(4) -0.01634(19) 0.0335(12) Uani 1 1 d . . .
C45 C 0.5943(6) 0.8527(4) -0.0327(2) 0.0452(15) Uani 1 1 d . . .
H45A H 0.6539 0.8413 -0.0022 0.054 Uiso 1 1 calc R . .
C46 C 0.3894(6) 0.8860(4) -0.0635(2) 0.0455(15) Uani 1 1 d . . .
H46A H 0.3075 0.8997 -0.0541 0.055 Uiso 1 1 calc R . .
C47 C 0.6267(5) 0.8556(5) -0.0962(2) 0.0530(17) Uani 1 1 d . . .
H47A H 0.7084 0.8452 -0.1076 0.064 Uiso 1 1 calc R . .
C48 C 0.4282(5) 0.8842(4) -0.1249(2) 0.0412(14) Uani 1 1 d . . .
H48A H 0.3697 0.8915 -0.1560 0.049 Uiso 1 1 calc R . .
N1 N 0.6259(4) 0.8409(3) 0.66240(18) 0.0406(12) Uani 1 1 d . . .
N2 N 0.7243(5) 0.8274(4) 0.6388(2) 0.0566(15) Uani 1 1 d . . .
N3 N 0.8186(5) 0.8140(5) 0.6170(3) 0.091(2) Uani 1 1 d . . .
N4 N 0.6371(4) 0.6470(3) 0.33776(18) 0.0356(10) Uani 1 1 d . . .
N5 N 0.7388(4) 0.6378(4) 0.35859(18) 0.0521(15) Uani 1 1 d . . .
N6 N 0.8297(6) 0.6169(6) 0.3805(3) 0.093(2) Uani 1 1 d . . .
N7 N 0.5427(4) 0.7457(3) 0.55625(19) 0.0424(12) Uani 1 1 d . . .
N8 N 0.5444(4) 0.7485(3) 0.50118(17) 0.0304(9) Uani 1 1 d . . .
N9 N 0.5512(4) 0.7535(3) 0.44695(18) 0.0388(11) Uani 1 1 d . . .
N10 N 0.7219(5) 0.7432(4) 0.7879(3) 0.0612(16) Uani 1 1 d . . .
N11 N 0.7498(5) 0.6696(4) 0.8073(2) 0.0560(15) Uani 1 1 d . . .
N12 N 0.7775(4) 0.5934(4) 0.8244(2) 0.0505(13) Uani 1 1 d . . .
N13 N 0.8263(4) 0.5147(4) 0.9664(2) 0.0618(17) Uani 1 1 d . . .
N14 N 0.8645(4) 0.5147(4) 1.0149(2) 0.0496(13) Uani 1 1 d . . .
N15 N 0.8947(6) 0.5110(4) 1.0693(2) 0.0718(18) Uani 1 1 d . . .
N16 N 0.9167(6) 0.4105(4) 0.8562(2) 0.0643(16) Uani 1 1 d . . .
N17 N 0.9178(5) 0.3434(4) 0.8896(3) 0.0652(16) Uani 1 1 d . . .
N18 N 0.9184(6) 0.2746(4) 0.9249(3) 0.0741(19) Uani 1 1 d . . .
N19 N 1.0651(5) 0.5566(4) 0.7919(2) 0.0637(16) Uani 1 1 d . . .
N20 N 1.1431(4) 0.5067(3) 0.7798(2) 0.0394(11) Uani 1 1 d . . .
N21 N 1.2260(5) 0.4634(4) 0.7641(3) 0.0561(14) Uani 1 1 d . . .
N22 N 1.0397(5) 0.0948(4) 0.8750(3) 0.0633(16) Uani 1 1 d . . .
N23 N 1.1155(6) 0.0662(4) 0.8406(3) 0.0602(15) Uani 1 1 d . . .
N24 N 1.2057(6) 0.0356(5) 0.8170(3) 0.0756(18) Uani 1 1 d . . .
N25 N 1.2079(6) 0.2197(5) 0.8953(3) 0.079(2) Uani 1 1 d . . .
N26 N 1.2480(6) 0.2373(4) 0.8446(3) 0.0753(19) Uani 1 1 d . . .
N27 N 1.2915(5) 0.2582(4) 0.7952(2) 0.0600(15) Uani 1 1 d . . .
N28 N 1.1191(5) 0.2283(4) 1.0320(3) 0.0657(16) Uani 1 1 d . . .
N29 N 1.0649(5) 0.2793(4) 1.0602(3) 0.0582(15) Uani 1 1 d . . .
N30 N 1.0319(5) 0.3240(4) 1.1002(3) 0.0615(15) Uani 1 1 d . . .
N31 N 1.1778(5) 0.0414(4) 0.9877(3) 0.0648(16) Uani 1 1 d . . .
N32 N 1.1317(6) -0.0278(5) 0.9903(3) 0.0720(18) Uani 1 1 d . . .
N33 N 1.0920(6) -0.0988(5) 0.9910(3) 0.0710(18) Uani 1 1 d . . .
N34 N 0.5412(5) 0.9447(4) 0.5364(2) 0.0558(15) Uani 1 1 d . . .
N35 N 0.5000 1.0000 0.5000 0.0465(18) Uani 1 2 d S . .
N36 N 0.5547(5) 0.5554(4) 0.4723(2) 0.0530(14) Uani 1 1 d . . .
N37 N 0.5000 0.5000 0.5000 0.0312(14) Uani 1 2 d S . .
N38 N 0.3513(4) 0.6471(3) 0.83157(16) 0.0301(10) Uani 1 1 d . . .
N39 N 0.5457(4) 0.6137(3) 1.14485(16) 0.0344(10) Uani 1 1 d . . .
N40 N -0.2401(4) 0.8854(3) 0.36035(19) 0.0373(11) Uani 1 1 d . . .
N41 N 0.2847(4) 0.8660(3) 0.54667(19) 0.0362(10) Uani 1 1 d . . .
N42 N -0.2427(4) 0.5876(3) 0.64108(19) 0.0327(10) Uani 1 1 d . . .
N43 N 0.2932(4) 0.6490(3) 0.45867(17) 0.0333(10) Uani 1 1 d . . .
N44 N 0.3678(4) 0.8626(3) 0.17495(17) 0.0380(11) Uani 1 1 d . . .
N45 N 0.5417(4) 0.8731(3) -0.14108(17) 0.0408(12) Uani 1 1 d . . .
O1 O 0.4382(4) 0.7840(2) 0.76162(14) 0.0407(9) Uani 1 1 d . . .
O2 O 0.3688(3) 0.7494(2) 0.67126(14) 0.0361(8) Uani 1 1 d . . .
O3 O -0.3656(4) 1.0435(3) 0.34330(19) 0.0565(12) Uani 1 1 d . . .
O4 O -0.4852(3) 1.0106(2) 0.27020(15) 0.0341(8) Uani 1 1 d . . .
O5 O -0.3928(3) 0.4485(2) 0.64292(15) 0.0361(8) Uani 1 1 d . . .
O6 O -0.4992(3) 0.4904(2) 0.72635(14) 0.0298(8) Uani 1 1 d . . .
O7 O 0.4366(3) 0.7124(3) 0.24475(14) 0.0420(10) Uani 1 1 d . . .
O8 O 0.3792(3) 0.7602(2) 0.33503(13) 0.0392(9) Uani 1 1 d . . .
O9 O 0.7539(4) 0.9372(4) 0.7633(2) 0.0684(14) Uani 1 1 d D . .
H9C H 0.788(7) 0.962(5) 0.792(2) 0.103 Uiso 1 1 d D . .
H9B H 0.797(6) 0.950(5) 0.7287(19) 0.103 Uiso 1 1 d D . .
O10 O 1.8429(9) -0.0228(9) 0.8692(4) 0.200(5) Uani 1 1 d D . .
O11 O 1.9255(9) -0.8104(7) 0.7590(4) 0.175(4) Uani 1 1 d D . .
O12 O 1.9648(12) -0.6185(7) 0.7183(4) 0.223(6) Uani 1 1 d D . .
O13 O 0.1091(17) 0.8470(9) 0.8641(11) 0.486(18) Uani 1 1 d D . .
O14 O 0.9428(18) 0.9292(13) 0.6946(9) 0.205(6) Uani 0.589(11) 1 d P . .
O15 O 0.029(3) 0.7816(18) 0.7380(11) 0.205(6) Uani 0.411(11) 1 d PD . .

loop_
_atom_site_aniso_label
_atom_site_aniso_U_11
_atom_site_aniso_U_22
_atom_site_aniso_U_33
_atom_site_aniso_U_23
_atom_site_aniso_U_13
_atom_site_aniso_U_12
Mn1 0.0347(4) 0.0323(5) 0.0162(3) -0.0037(3) -0.0092(3) 0.0031(3)
Mn2 0.0378(4) 0.0341(5) 0.0135(3) 0.0001(3) -0.0080(3) -0.0009(3)
Mn3 0.0303(4) 0.0363(5) 0.0121(3) -0.0041(3) 0.0023(3) -0.0039(3)
Mn4 0.0325(4) 0.0345(5) 0.0112(3) -0.0032(3) 0.0019(3) -0.0054(3)
Mn5 0.0338(4) 0.0502(6) 0.0270(4) -0.0087(3) -0.0036(3) 0.0076(4)
Mn6 0.0507(6) 0.0496(6) 0.0452(5) -0.0002(4) 0.0010(4) -0.0003(5)
C1 0.024(3) 0.051(4) 0.027(2) -0.002(2) -0.0070(19) -0.008(2)
C2 0.063(4) 0.034(3) 0.017(2) -0.009(2) -0.006(2) -0.015(3)
C3 0.037(3) 0.070(4) 0.024(2) -0.016(3) 0.001(2) 0.001(3)
C4 0.047(3) 0.053(4) 0.011(2) 0.011(2) 0.004(2) 0.006(3)
C5 0.056(4) 0.067(4) 0.022(3) -0.007(2) -0.002(2) 0.031(3)
C6 0.029(3) 0.039(3) 0.027(2) 0.006(2) 0.0016(19) 0.005(2)
C7 0.041(3) 0.028(3) 0.024(2) 0.001(2) 0.011(2) 0.001(2)
C8 0.029(3) 0.041(3) 0.029(2) -0.005(2) 0.011(2) 0.019(2)
C9 0.024(3) 0.066(4) 0.018(2) -0.005(2) 0.0095(18) 0.001(2)
C10 0.058(3) 0.051(4) 0.0055(19) -0.008(2) 0.006(2) -0.019(3)
C11 0.038(3) 0.053(4) 0.015(2) -0.006(2) 0.0080(19) -0.003(3)
C12 0.035(3) 0.069(4) 0.0057(19) -0.005(2) 0.0043(17) -0.004(3)
C13 0.034(3) 0.032(3) 0.032(3) 0.002(2) -0.012(2) -0.002(2)
C14 0.043(3) 0.041(4) 0.041(3) -0.018(2) -0.026(2) 0.014(3)
C15 0.044(3) 0.059(4) 0.031(3) 0.003(3) -0.009(2) 0.005(3)
C16 0.045(4) 0.137(7) 0.033(3) -0.026(4) -0.017(3) 0.029(4)
C17 0.044(4) 0.108(6) 0.037(3) -0.005(3) -0.008(3) -0.012(4)
C18 0.053(4) 0.153(8) 0.044(4) -0.029(4) -0.020(3) 0.031(5)
C19 0.041(4) 0.134(7) 0.028(3) -0.019(3) -0.017(3) 0.024(4)
C20 0.045(4) 0.132(7) 0.037(3) -0.020(4) -0.022(3) 0.028(4)
C21 0.042(4) 0.143(8) 0.037(3) -0.026(4) -0.017(3) 0.023(4)
C22 0.045(3) 0.072(4) 0.017(2) -0.010(2) -0.017(2) 0.015(3)
C23 0.060(4) 0.083(5) 0.024(3) -0.007(3) -0.007(3) 0.001(4)
C24 0.033(3) 0.060(4) 0.028(3) -0.016(2) -0.004(2) 0.005(3)
C25 0.036(3) 0.041(3) 0.021(2) -0.003(2) 0.010(2) -0.010(2)
C26 0.036(3) 0.038(3) 0.032(3) -0.014(2) 0.017(2) -0.013(2)
C27 0.034(3) 0.074(4) 0.025(2) -0.010(3) -0.002(2) -0.003(3)
C28 0.030(3) 0.060(4) 0.024(2) 0.001(2) -0.0040(19) -0.009(3)
C29 0.036(3) 0.109(6) 0.024(3) -0.002(3) -0.004(2) -0.019(3)
C30 0.026(3) 0.073(4) 0.020(2) 0.004(2) 0.0024(19) -0.004(3)
C31 0.035(3) 0.065(4) 0.029(3) -0.003(3) 0.010(2) -0.012(3)
C32 0.025(3) 0.101(5) 0.021(2) -0.010(3) -0.006(2) 0.007(3)
C33 0.047(3) 0.071(4) 0.015(2) -0.014(2) 0.001(2) -0.016(3)
C34 0.018(2) 0.113(6) 0.019(2) 0.008(3) -0.0038(19) -0.002(3)
C35 0.040(3) 0.044(3) 0.027(2) -0.016(2) 0.006(2) -0.015(3)
C36 0.039(3) 0.069(4) 0.030(3) -0.010(3) 0.009(2) -0.005(3)
C37 0.046(3) 0.042(3) 0.014(2) -0.007(2) -0.008(2) -0.001(3)
C38 0.066(4) 0.042(3) 0.010(2) -0.009(2) -0.004(2) 0.002(3)
C39 0.080(5) 0.056(4) 0.011(2) -0.003(2) -0.006(2) -0.003(3)
C40 0.076(4) 0.059(4) 0.015(2) -0.011(2) -0.011(2) -0.010(3)
C41 0.077(4) 0.049(4) 0.012(2) -0.009(2) -0.011(2) -0.010(3)
C42 0.053(4) 0.062(4) 0.039(3) -0.006(3) -0.003(3) -0.008(3)
C43 0.053(3) 0.036(3) 0.013(2) -0.0011(19) -0.007(2) -0.007(3)
C44 0.044(3) 0.050(3) 0.010(2) -0.003(2) -0.0065(19) -0.022(3)
C45 0.066(4) 0.049(4) 0.021(2) -0.009(2) -0.024(2) 0.007(3)
C46 0.069(4) 0.058(4) 0.012(2) -0.011(2) -0.009(2) -0.007(3)
C47 0.035(3) 0.101(5) 0.022(3) -0.006(3) -0.011(2) 0.000(3)
C48 0.044(3) 0.063(4) 0.019(2) -0.014(2) -0.010(2) 0.002(3)
N1 0.033(2) 0.073(4) 0.019(2) -0.019(2) -0.0093(18) 0.001(2)
N2 0.050(3) 0.091(5) 0.026(2) -0.005(2) 0.004(2) -0.002(3)
N3 0.038(3) 0.129(6) 0.101(5) -0.018(4) 0.023(3) 0.020(4)
N4 0.034(2) 0.048(3) 0.026(2) -0.0137(19) 0.0080(18) 0.001(2)
N5 0.036(3) 0.109(5) 0.016(2) -0.016(2) -0.0026(19) -0.022(3)
N6 0.059(4) 0.133(7) 0.090(5) -0.020(5) -0.028(4) -0.008(4)
N7 0.036(2) 0.070(4) 0.022(2) -0.014(2) 0.0072(17) -0.003(2)
N8 0.041(2) 0.030(3) 0.021(2) -0.0065(16) -0.0018(16) -0.0037(19)
N9 0.053(3) 0.045(3) 0.023(2) -0.0097(19) -0.0028(18) -0.016(2)
N10 0.061(4) 0.064(4) 0.056(3) -0.016(3) -0.024(3) 0.029(3)
N11 0.049(3) 0.068(4) 0.051(3) -0.022(3) -0.022(2) 0.027(3)
N12 0.041(3) 0.062(4) 0.045(3) -0.006(2) -0.007(2) 0.016(3)
N13 0.033(3) 0.121(5) 0.028(3) -0.003(3) 0.004(2) 0.000(3)
N14 0.046(3) 0.071(4) 0.032(3) -0.008(2) -0.003(2) -0.003(3)
N15 0.081(4) 0.092(5) 0.040(3) -0.017(3) -0.017(3) 0.025(4)
N16 0.106(5) 0.044(4) 0.041(3) -0.006(2) -0.003(3) 0.010(3)
N17 0.059(4) 0.062(4) 0.073(4) 0.006(3) -0.021(3) -0.017(3)
N18 0.064(4) 0.058(4) 0.088(4) 0.023(3) 0.000(3) 0.008(3)
N19 0.048(3) 0.095(5) 0.048(3) -0.019(3) 0.001(2) 0.012(3)
N20 0.014(2) 0.059(3) 0.042(2) -0.003(2) -0.0014(18) 0.006(2)
N21 0.042(3) 0.059(4) 0.066(3) -0.010(3) 0.013(3) 0.000(3)
N22 0.064(4) 0.075(4) 0.055(3) -0.023(3) 0.022(3) -0.012(3)
N23 0.068(4) 0.059(4) 0.054(3) -0.007(3) -0.004(3) -0.007(3)
N24 0.068(4) 0.088(5) 0.073(4) -0.021(4) 0.021(3) -0.002(4)
N25 0.068(4) 0.093(5) 0.065(4) 0.027(3) 0.021(3) -0.018(4)
N26 0.068(4) 0.083(5) 0.067(4) 0.018(3) 0.019(3) -0.016(3)
N27 0.080(4) 0.065(4) 0.039(3) -0.004(3) 0.006(3) -0.034(3)
N28 0.043(3) 0.058(4) 0.098(5) -0.025(3) -0.003(3) 0.007(3)
N29 0.032(3) 0.037(3) 0.108(5) -0.021(3) -0.001(3) 0.000(2)
N30 0.037(3) 0.053(4) 0.098(5) -0.024(3) 0.000(3) 0.003(3)
N31 0.060(4) 0.057(4) 0.076(4) 0.001(3) -0.003(3) -0.008(3)
N32 0.057(4) 0.089(6) 0.068(4) -0.004(4) -0.013(3) -0.007(4)
N33 0.059(4) 0.066(4) 0.081(4) 0.018(3) 0.002(3) -0.010(3)
N34 0.060(3) 0.068(4) 0.037(3) 0.017(3) -0.010(2) -0.024(3)
N35 0.051(4) 0.053(5) 0.034(3) 0.012(3) -0.011(3) -0.020(4)
N36 0.057(3) 0.066(4) 0.034(3) 0.011(2) -0.009(2) -0.017(3)
N37 0.030(3) 0.032(4) 0.028(3) 0.003(3) -0.002(2) 0.006(3)
N38 0.029(2) 0.043(3) 0.0171(18) -0.0031(17) 0.0038(15) 0.0029(19)
N39 0.052(3) 0.045(3) 0.0108(17) -0.0162(17) 0.0080(17) -0.013(2)
N40 0.043(3) 0.034(3) 0.032(2) -0.0067(18) -0.0163(19) 0.023(2)
N41 0.045(3) 0.033(3) 0.031(2) -0.0032(18) -0.0134(19) -0.003(2)
N42 0.022(2) 0.042(3) 0.035(2) -0.0098(19) 0.0126(17) -0.0057(19)
N43 0.028(2) 0.046(3) 0.023(2) -0.0046(18) 0.0037(16) 0.009(2)
N44 0.056(3) 0.046(3) 0.0132(18) -0.0093(18) -0.0066(18) 0.000(2)
N45 0.052(3) 0.054(3) 0.0156(19) -0.0054(18) -0.0197(18) 0.006(2)
O1 0.070(3) 0.041(2) 0.0150(16) -0.0085(15) -0.0017(16) -0.020(2)
O2 0.044(2) 0.041(2) 0.0231(17) 0.0019(15) 0.0091(14) -0.0127(17)
O3 0.071(3) 0.043(3) 0.058(3) -0.018(2) -0.044(2) 0.013(2)
O4 0.038(2) 0.036(2) 0.0274(17) -0.0062(15) -0.0103(14) 0.0095(16)
O5 0.043(2) 0.040(2) 0.0271(17) -0.0116(16) 0.0143(15) -0.0086(17)
O6 0.0325(18) 0.038(2) 0.0203(15) -0.0040(14) 0.0011(13) -0.0084(15)
O7 0.055(2) 0.051(3) 0.0155(16) -0.0024(16) -0.0073(15) 0.0200(19)
O8 0.060(2) 0.047(2) 0.0082(14) -0.0010(14) -0.0013(14) 0.0062(19)
O9 0.063(3) 0.101(4) 0.046(3) -0.015(3) -0.017(2) -0.020(3)
O10 0.190(9) 0.315(14) 0.116(7) -0.035(8) -0.021(6) -0.122(10)
O11 0.181(8) 0.262(12) 0.087(5) -0.068(6) 0.006(5) 0.026(8)
O12 0.288(14) 0.267(13) 0.109(7) -0.062(8) -0.077(8) 0.089(11)
O13 0.240(19) 0.47(4) 0.80(5) -0.30(4) -0.08(3) 0.02(2)
O14 0.195(15) 0.200(15) 0.206(15) 0.007(11) 0.025(12) 0.000(12)
O15 0.195(15) 0.200(15) 0.206(15) 0.007(11) 0.025(12) 0.000(12)

loop_
_atom_type_symbol
_atom_type_description
_atom_type_scat_dispersion_real
_atom_type_scat_dispersion_imag
_atom_type_scat_source
C C 0.0033 0.0016 'International Tables Vol C Tables 4.2.6.8 and 6.1.1.4'
H H 0.0000 0.0000 'International Tables Vol C Tables 4.2.6.8 and 6.1.1.4'
N N 0.0061 0.0033 'International Tables Vol C Tables 4.2.6.8 and 6.1.1.4'
O O 0.0106 0.0060 'International Tables Vol C Tables 4.2.6.8 and 6.1.1.4'
Mn Mn 0.3368 0.7283 'International Tables Vol C Tables 4.2.6.8 and 6.1.1.4'

loop_
_geom_angle_atom_site_label_1
_geom_angle_atom_site_label_2
_geom_angle_atom_site_label_3
_geom_angle
_geom_angle_site_symmetry_1
_geom_angle_site_symmetry_3
_geom_angle_publ_flag
N1 Mn1 O9 95.66(18) . . ?
N1 Mn1 O1 88.45(15) . . ?
O9 Mn1 O1 175.02(15) . . ?
N1 Mn1 O4 92.20(15) . 2_576 ?
O9 Mn1 O4 88.88(18) . 2_576 ?
O1 Mn1 O4 93.78(14) . 2_576 ?
N1 Mn1 N10 88.62(19) . . ?
O9 Mn1 N10 85.3(2) . . ?
O1 Mn1 N10 92.0(2) . . ?
O4 Mn1 N10 174.22(19) 2_576 . ?
N1 Mn1 N45 172.04(18) . 1_556 ?
O9 Mn1 N45 92.23(18) . 1_556 ?
O1 Mn1 N45 83.61(15) . 1_556 ?
O4 Mn1 N45 89.04(14) 2_576 1_556 ?
N10 Mn1 N45 90.93(18) . 1_556 ?
O2 Mn2 O3 91.99(16) . 2_576 ?
O2 Mn2 N1 95.82(16) . . ?
O3 Mn2 N1 94.00(16) 2_576 . ?
O2 Mn2 N7 89.90(16) . . ?
O3 Mn2 N7 177.20(15) 2_576 . ?
N1 Mn2 N7 87.88(17) . . ?
O2 Mn2 N34 174.04(18) . . ?
O3 Mn2 N34 92.6(2) 2_576 . ?
N1 Mn2 N34 87.64(18) . . ?
N7 Mn2 N34 85.4(2) . . ?
O2 Mn2 N41 88.79(15) . . ?
O3 Mn2 N41 86.42(15) 2_576 . ?
N1 Mn2 N41 175.35(17) . . ?
N7 Mn2 N41 91.55(16) . . ?
N34 Mn2 N41 87.72(17) . . ?
N4 Mn3 O7 87.91(14) . . ?
N4 Mn3 O6 93.21(14) . 2_566 ?
O7 Mn3 O6 90.08(14) . 2_566 ?
N4 Mn3 N21 94.34(19) . 2_766 ?
O7 Mn3 N21 177.49(17) . 2_766 ?
O6 Mn3 N21 90.88(17) 2_566 2_766 ?
N4 Mn3 N39 171.97(16) . 1_554 ?
O7 Mn3 N39 84.05(14) . 1_554 ?
O6 Mn3 N39 86.78(14) 2_566 1_554 ?
N21 Mn3 N39 93.69(19) 2_766 1_554 ?
N4 Mn3 N27 90.16(18) . 2_766 ?
O7 Mn3 N27 89.7(2) . 2_766 ?
O6 Mn3 N27 176.61(16) 2_566 2_766 ?
N21 Mn3 N27 89.2(2) 2_766 2_766 ?
N39 Mn3 N27 89.83(17) 1_554 2_766 ?
O5 Mn4 O8 95.72(14) 2_566 . ?
O5 Mn4 N4 93.19(15) 2_566 . ?
O8 Mn4 N4 94.75(15) . . ?
O5 Mn4 N36 90.51(17) 2_566 . ?
O8 Mn4 N36 171.11(17) . . ?
N4 Mn4 N36 91.22(18) . . ?
O5 Mn4 N9 173.96(14) 2_566 . ?
O8 Mn4 N9 89.63(16) . . ?
N4 Mn4 N9 89.15(17) . . ?
N36 Mn4 N9 83.88(18) . . ?
O5 Mn4 N43 83.13(14) 2_566 . ?
O8 Mn4 N43 88.86(14) . . ?
N4 Mn4 N43 175.09(17) . . ?
N36 Mn4 N43 85.59(17) . . ?
N9 Mn4 N43 94.20(16) . . ?
N16 Mn5 N15 90.5(2) . 2_767 ?
N16 Mn5 N30 178.9(2) . 2_767 ?
N15 Mn5 N30 90.6(2) 2_767 2_767 ?
N16 Mn5 N12 89.2(2) . . ?
N15 Mn5 N12 179.6(2) 2_767 . ?
N30 Mn5 N12 89.7(2) 2_767 . ?
N16 Mn5 N19 86.5(2) . . ?
N15 Mn5 N19 87.4(2) 2_767 . ?
N30 Mn5 N19 93.4(2) 2_767 . ?
N12 Mn5 N19 92.53(19) . . ?
N16 Mn5 N13 90.1(2) . . ?
N15 Mn5 N13 90.3(2) 2_767 . ?
N30 Mn5 N13 90.1(2) 2_767 . ?
N12 Mn5 N13 89.80(18) . . ?
N19 Mn5 N13 175.9(2) . . ?
N22 Mn6 N25 82.0(2) . . ?
N22 Mn6 N18 97.5(3) . . ?
N25 Mn6 N18 97.4(2) . . ?
N22 Mn6 N28 167.0(2) . . ?
N25 Mn6 N28 89.5(3) . . ?
N18 Mn6 N28 93.4(2) . . ?
N22 Mn6 N33 93.5(3) . 2_757 ?
N25 Mn6 N33 174.4(3) . 2_757 ?
N18 Mn6 N33 86.5(2) . 2_757 ?
N28 Mn6 N33 94.3(3) . 2_757 ?
N22 Mn6 N31 81.0(2) . . ?
N25 Mn6 N31 90.7(2) . . ?
N18 Mn6 N31 171.5(2) . . ?
N28 Mn6 N31 89.3(2) . . ?
N33 Mn6 N31 85.3(2) 2_757 . ?
O1 C1 O2 130.2(5) . . ?
O1 C1 C2 118.1(4) . . ?
O2 C1 C2 111.6(4) . . ?
N38 C2 C1 109.6(4) . . ?
N38 C2 H2A 109.7 . . ?
C1 C2 H2A 109.7 . . ?
N38 C2 H2B 109.7 . . ?
C1 C2 H2B 109.7 . . ?
H2A C2 H2B 108.2 . . ?
C5 C3 N38 118.5(5) . . ?
C5 C3 H3A 120.7 . . ?
N38 C3 H3A 120.7 . . ?
N38 C4 C6 123.9(5) . . ?
N38 C4 H4A 118.0 . . ?
C6 C4 H4A 118.0 . . ?
C3 C5 C7 121.6(5) . . ?
C3 C5 H5A 119.2 . . ?
C7 C5 H5A 119.2 . . ?
C4 C6 C7 117.2(5) . . ?
C4 C6 H6A 121.4 . . ?
C7 C6 H6A 121.4 . . ?
C5 C7 C6 118.4(5) . . ?
C5 C7 C8 121.5(4) . . ?
C6 C7 C8 120.1(4) . . ?
C9 C8 C10 116.8(4) . . ?
C9 C8 C7 121.8(5) . . ?
C10 C8 C7 121.4(4) . . ?
C8 C9 C11 121.6(5) . . ?
C8 C9 H9A 119.2 . . ?
C11 C9 H9A 119.2 . . ?
C12 C10 C8 118.7(4) . . ?
C12 C10 H10A 120.6 . . ?
C8 C10 H10A 120.6 . . ?
N39 C11 C9 121.3(4) . . ?
N39 C11 H11A 119.3 . . ?
C9 C11 H11A 119.3 . . ?
N39 C12 C10 124.6(5) . . ?
N39 C12 H12A 117.7 . . ?
C10 C12 H12A 117.7 . . ?
O3 C13 O4 125.6(5) . . ?
O3 C13 C14 117.1(4) . . ?
O4 C13 C14 117.0(5) . . ?
N40 C14 C13 114.1(4) . . ?
N40 C14 H14A 108.7 . . ?
C13 C14 H14A 108.7 . . ?
N40 C14 H14B 108.7 . . ?
C13 C14 H14B 108.7 . . ?
H14A C14 H14B 107.6 . . ?
N40 C15 C17 120.7(6) . . ?
N40 C15 H15A 119.7 . . ?
C17 C15 H15A 119.7 . . ?
N40 C16 C18 122.9(6) . . ?
N40 C16 H16A 118.6 . . ?
C18 C16 H16A 118.6 . . ?
C19 C17 C15 122.2(6) . . ?
C19 C17 H17A 118.9 . . ?
C15 C17 H17A 118.9 . . ?
C16 C18 C19 122.4(7) . . ?
C16 C18 H18A 118.8 . . ?
C19 C18 H18A 118.8 . . ?
C17 C19 C18 113.9(6) . . ?
C17 C19 C20 121.4(5) . . ?
C18 C19 C20 124.7(6) . . ?
C22 C20 C21 116.1(5) . . ?
C22 C20 C19 121.9(5) . . ?
C21 C20 C19 121.9(6) . . ?
C23 C21 C20 120.2(6) . . ?
C23 C21 H21A 119.9 . . ?
C20 C21 H21A 119.9 . . ?
C20 C22 C24 120.8(5) . . ?
C20 C22 H22A 119.6 . . ?
C24 C22 H22A 119.6 . . ?
N41 C23 C21 123.0(5) . . ?
N41 C23 H23A 118.5 . . ?
C21 C23 H23A 118.5 . . ?
N41 C24 C22 122.9(5) . . ?
N41 C24 H24A 118.5 . . ?
C22 C24 H24A 118.5 . . ?
O5 C25 O6 127.2(5) . . ?
O5 C25 C26 118.7(4) . . ?
O6 C25 C26 114.1(4) . . ?
N42 C26 C25 117.2(4) . . ?
N42 C26 H26A 108.0 . . ?
C25 C26 H26A 108.0 . . ?
N42 C26 H26B 108.0 . . ?
C25 C26 H26B 108.0 . . ?
H26A C26 H26B 107.2 . . ?
N42 C27 C29 121.7(5) . . ?
N42 C27 H27A 119.1 . . ?
C29 C27 H27A 119.1 . . ?
N42 C28 C30 120.1(4) . . ?
N42 C28 H28A 120.0 . . ?
C30 C28 H28A 120.0 . . ?
C31 C29 C27 118.7(5) . . ?
C31 C29 H29A 120.7 . . ?
C27 C29 H29A 120.7 . . ?
C31 C30 C28 118.8(4) . . ?
C31 C30 H30A 120.6 . . ?
C28 C30 H30A 120.6 . . ?
C29 C31 C30 118.5(5) . . ?
C29 C31 C32 120.0(5) . . ?
C30 C31 C32 121.5(4) . . ?
C34 C32 C33 117.2(5) . . ?
C34 C32 C31 121.0(5) . . ?
C33 C32 C31 121.8(4) . . ?
C35 C33 C32 117.2(4) . . ?
C35 C33 H33A 121.4 . . ?
C32 C33 H33A 121.4 . . ?
C32 C34 C36 119.6(5) . . ?
C32 C34 H34A 120.2 . . ?
C36 C34 H34A 120.2 . . ?
N43 C35 C33 126.8(5) . . ?
N43 C35 H35A 116.6 . . ?
C33 C35 H35A 116.6 . . ?
N43 C36 C34 122.8(5) . . ?
N43 C36 H36A 118.6 . . ?
C34 C36 H36A 118.6 . . ?
O7 C37 O8 127.8(5) . . ?
O7 C37 C38 120.5(4) . . ?
O8 C37 C38 111.6(4) . . ?
N44 C38 C37 108.8(4) . . ?
N44 C38 H38A 109.9 . . ?
C37 C38 H38A 109.9 . . ?
N44 C38 H38B 109.9 . . ?
C37 C38 H38B 109.9 . . ?
H38A C38 H38B 108.3 . . ?
N44 C39 C41 121.2(5) . . ?
N44 C39 H39A 119.4 . . ?
C41 C39 H39A 119.4 . . ?
N44 C40 C42 117.6(6) . . ?
N44 C40 H40A 121.2 . . ?
C42 C40 H40A 121.2 . . ?
C39 C41 C43 120.0(6) . . ?
C39 C41 H41A 120.0 . . ?
C43 C41 H41A 120.0 . . ?
C43 C42 C40 123.5(6) . . ?
C43 C42 H42A 118.3 . . ?
C40 C42 H42A 118.3 . . ?
C42 C43 C41 116.2(5) . . ?
C42 C43 C44 122.9(5) . . ?
C41 C43 C44 120.8(5) . . ?
C45 C44 C46 118.4(4) . . ?
C45 C44 C43 122.1(4) . . ?
C46 C44 C43 119.4(5) . . ?
C44 C45 C47 119.2(4) . . ?
C44 C45 H45A 120.4 . . ?
C47 C45 H45A 120.4 . . ?
C44 C46 C48 118.8(6) . . ?
C44 C46 H46A 120.6 . . ?
C48 C46 H46A 120.6 . . ?
N45 C47 C45 121.1(5) . . ?
N45 C47 H47A 119.4 . . ?
C45 C47 H47A 119.4 . . ?
N45 C48 C46 123.1(5) . . ?
N45 C48 H48A 118.4 . . ?
C46 C48 H48A 118.4 . . ?
N2 N1 Mn1 124.9(3) . . ?
N2 N1 Mn2 122.0(3) . . ?
Mn1 N1 Mn2 113.1(2) . . ?
N3 N2 N1 179.1(7) . . ?
N5 N4 Mn3 121.1(3) . . ?
N5 N4 Mn4 123.9(3) . . ?
Mn3 N4 Mn4 113.39(19) . . ?
N6 N5 N4 169.9(8) . . ?
N8 N7 Mn2 125.5(4) . . ?
N9 N8 N7 176.7(5) . . ?
N8 N9 Mn4 121.0(4) . . ?
N11 N10 Mn1 156.9(5) . . ?
N10 N11 N12 176.8(6) . . ?
N11 N12 Mn5 125.1(4) . . ?
N14 N13 Mn5 121.7(4) . . ?
N13 N14 N15 173.3(7) . . ?
N14 N15 Mn5 134.5(5) . 2_767 ?
N17 N16 Mn5 129.0(5) . . ?
N16 N17 N18 179.0(8) . . ?
N17 N18 Mn6 134.4(5) . . ?
N20 N19 Mn5 125.7(5) . . ?
N19 N20 N21 173.4(6) . . ?
N20 N21 Mn3 166.7(5) . 2_766 ?
N23 N22 Mn6 130.8(5) . . ?
N24 N23 N22 166.4(7) . . ?
N26 N25 Mn6 146.6(6) . . ?
N27 N26 N25 176.3(8) . . ?
N26 N27 Mn3 131.4(5) . 2_766 ?
N29 N28 Mn6 128.7(5) . . ?
N28 N29 N30 163.2(7) . . ?
N29 N30 Mn5 137.3(5) . 2_767 ?
N32 N31 Mn6 116.5(5) . . ?
N33 N32 N31 175.9(8) . . ?
N32 N33 Mn6 132.9(6) . 2_757 ?
N35 N34 Mn2 131.8(4) . . ?
N34 N35 N34 180.0(4) 2_676 . ?
N37 N36 Mn4 121.7(3) . . ?
N36 N37 N36 180.0(4) . 2_666 ?
C4 N38 C3 120.2(4) . . ?
C4 N38 C2 119.5(4) . . ?
C3 N38 C2 120.1(4) . . ?
C12 N39 C11 116.9(4) . . ?
C12 N39 Mn3 122.1(3) . 1_556 ?
C11 N39 Mn3 120.6(3) . 1_556 ?
C16 N40 C15 117.5(5) . . ?
C16 N40 C14 122.5(5) . . ?
C15 N40 C14 119.9(5) . . ?
C24 N41 C23 116.2(4) . . ?
C24 N41 Mn2 123.1(4) . . ?
C23 N41 Mn2 120.7(3) . . ?
C27 N42 C28 122.0(4) . . ?
C27 N42 C26 120.5(4) . . ?
C28 N42 C26 117.5(4) . . ?
C35 N43 C36 116.4(4) . . ?
C35 N43 Mn4 124.5(3) . . ?
C36 N43 Mn4 118.7(3) . . ?
C39 N44 C40 121.5(5) . . ?
C39 N44 C38 119.3(4) . . ?
C40 N44 C38 119.1(5) . . ?
C48 N45 C47 119.1(5) . . ?
C48 N45 Mn1 120.4(3) . 1_554 ?
C47 N45 Mn1 119.9(4) . 1_554 ?
C1 O1 Mn1 141.5(3) . . ?
C1 O2 Mn2 121.3(3) . . ?
C13 O3 Mn2 134.3(4) . 2_576 ?
C13 O4 Mn1 129.7(3) . 2_576 ?
C25 O5 Mn4 138.6(3) . 2_566 ?
C25 O6 Mn3 128.6(3) . 2_566 ?
C37 O7 Mn3 140.2(3) . . ?
C37 O8 Mn4 122.3(3) . . ?
Mn1 O9 H9C 137(5) . . ?
Mn1 O9 H9B 118(5) . . ?
H9C O9 H9B 106(3) . . ?

loop_
_geom_bond_atom_site_label_1
_geom_bond_atom_site_label_2
_geom_bond_distance
_geom_bond_site_symmetry_2
_geom_bond_publ_flag
Mn1 N1 2.153(4) . ?
Mn1 O9 2.172(5) . ?
Mn1 O1 2.177(4) . ?
Mn1 O4 2.214(3) 2_576 ?
Mn1 N10 2.240(5) . ?
Mn1 N45 2.256(4) 1_556 ?
Mn2 O2 2.157(3) . ?
Mn2 O3 2.208(4) 2_576 ?
Mn2 N1 2.212(4) . ?
Mn2 N7 2.220(5) . ?
Mn2 N34 2.228(5) . ?
Mn2 N41 2.307(4) . ?
Mn3 N4 2.172(4) . ?
Mn3 O7 2.191(4) . ?
Mn3 O6 2.196(3) 2_566 ?
Mn3 N21 2.224(5) 2_766 ?
Mn3 N39 2.249(4) 1_554 ?
Mn3 N27 2.255(5) 2_766 ?
Mn4 O5 2.124(4) 2_566 ?
Mn4 O8 2.130(3) . ?
Mn4 N4 2.209(4) . ?
Mn4 N36 2.243(5) . ?
Mn4 N9 2.249(4) . ?
Mn4 N43 2.326(4) . ?
Mn5 N16 2.163(6) . ?
Mn5 N15 2.164(6) 2_767 ?
Mn5 N30 2.219(6) 2_767 ?
Mn5 N12 2.219(5) . ?
Mn5 N19 2.261(5) . ?
Mn5 N13 2.271(5) . ?
Mn6 N22 2.154(6) . ?
Mn6 N25 2.188(6) . ?
Mn6 N18 2.191(6) . ?
Mn6 N28 2.206(6) . ?
Mn6 N33 2.241(6) 2_757 ?
Mn6 N31 2.280(6) . ?
C1 O1 1.214(6) . ?
C1 O2 1.273(5) . ?
C1 C2 1.529(7) . ?
C2 N38 1.491(5) . ?
C2 H2A 0.9700 . ?
C2 H2B 0.9700 . ?
C3 C5 1.370(7) . ?
C3 N38 1.381(6) . ?
C3 H3A 0.9300 . ?
C4 N38 1.317(6) . ?
C4 C6 1.368(6) . ?
C4 H4A 0.9300 . ?
C5 C7 1.384(7) . ?
C5 H5A 0.9300 . ?
C6 C7 1.418(7) . ?
C6 H6A 0.9300 . ?
C7 C8 1.484(7) . ?
C8 C9 1.370(6) . ?
C8 C10 1.404(7) . ?
C9 C11 1.410(6) . ?
C9 H9A 0.9300 . ?
C10 C12 1.400(6) . ?
C10 H10A 0.9300 . ?
C11 N39 1.359(7) . ?
C11 H11A 0.9300 . ?
C12 N39 1.330(6) . ?
C12 H12A 0.9300 . ?
C13 O3 1.227(6) . ?
C13 O4 1.262(5) . ?
C13 C14 1.482(7) . ?
C14 N40 1.466(6) . ?
C14 H14A 0.9700 . ?
C14 H14B 0.9700 . ?
C15 N40 1.332(7) . ?
C15 C17 1.369(8) . ?
C15 H15A 0.9300 . ?
C16 N40 1.291(8) . ?
C16 C18 1.321(8) . ?
C16 H16A 0.9300 . ?
C17 C19 1.336(9) . ?
C17 H17A 0.9300 . ?
C18 C19 1.372(8) . ?
C18 H18A 0.9300 . ?
C19 C20 1.521(8) . ?
C20 C22 1.351(9) . ?
C20 C21 1.381(8) . ?
C21 C23 1.367(8) . ?
C21 H21A 0.9300 . ?
C22 C24 1.377(7) . ?
C22 H22A 0.9300 . ?
C23 N41 1.340(8) . ?
C23 H23A 0.9300 . ?
C24 N41 1.330(6) . ?
C24 H24A 0.9300 . ?
C25 O5 1.255(6) . ?
C25 O6 1.268(5) . ?
C25 C26 1.490(7) . ?
C26 N42 1.477(6) . ?
C26 H26A 0.9700 . ?
C26 H26B 0.9700 . ?
C27 N42 1.283(6) . ?
C27 C29 1.405(8) . ?
C27 H27A 0.9300 . ?
C28 N42 1.313(6) . ?
C28 C30 1.411(7) . ?
C28 H28A 0.9300 . ?
C29 C31 1.366(7) . ?
C29 H29A 0.9300 . ?
C30 C31 1.389(7) . ?
C30 H30A 0.9300 . ?
C31 C32 1.501(7) . ?
C32 C34 1.381(7) . ?
C32 C33 1.435(7) . ?
C33 C35 1.360(7) . ?
C33 H33A 0.9300 . ?
C34 C36 1.398(7) . ?
C34 H34A 0.9300 . ?
C35 N43 1.312(6) . ?
C35 H35A 0.9300 . ?
C36 N43 1.346(7) . ?
C36 H36A 0.9300 . ?
C37 O7 1.194(6) . ?
C37 O8 1.290(5) . ?
C37 C38 1.516(7) . ?
C38 N44 1.486(6) . ?
C38 H38A 0.9700 . ?
C38 H38B 0.9700 . ?
C39 N44 1.300(8) . ?
C39 C41 1.392(7) . ?
C39 H39A 0.9300 . ?
C40 N44 1.363(7) . ?
C40 C42 1.386(7) . ?
C40 H40A 0.9300 . ?
C41 C43 1.393(7) . ?
C41 H41A 0.9300 . ?
C42 C43 1.351(8) . ?
C42 H42A 0.9300 . ?
C43 C44 1.487(6) . ?
C44 C45 1.362(8) . ?
C44 C46 1.382(7) . ?
C45 C47 1.400(7) . ?
C45 H45A 0.9300 . ?
C46 C48 1.383(7) . ?
C46 H46A 0.9300 . ?
C47 N45 1.346(6) . ?
C47 H47A 0.9300 . ?
C48 N45 1.290(7) . ?
C48 H48A 0.9300 . ?
N1 N2 1.197(6) . ?
N2 N3 1.141(7) . ?
N4 N5 1.205(6) . ?
N5 N6 1.119(7) . ?
N7 N8 1.182(5) . ?
N8 N9 1.161(5) . ?
N10 N11 1.164(8) . ?
N11 N12 1.190(7) . ?
N13 N14 1.135(6) . ?
N14 N15 1.220(7) . ?
N15 Mn5 2.164(6) 2_767 ?
N16 N17 1.167(7) . ?
N17 N18 1.210(8) . ?
N19 N20 1.150(7) . ?
N20 N21 1.153(7) . ?
N21 Mn3 2.224(5) 2_766 ?
N22 N23 1.197(8) . ?
N23 N24 1.194(8) . ?
N25 N26 1.173(7) . ?
N26 N27 1.169(7) . ?
N27 Mn3 2.255(5) 2_766 ?
N28 N29 1.171(8) . ?
N29 N30 1.206(8) . ?
N30 Mn5 2.219(6) 2_767 ?
N31 N32 1.205(9) . ?
N32 N33 1.202(9) . ?
N33 Mn6 2.241(6) 2_757 ?
N34 N35 1.142(5) . ?
N35 N34 1.142(5) 2_676 ?
N36 N37 1.166(5) . ?
N37 N36 1.166(5) 2_666 ?
N39 Mn3 2.249(4) 1_556 ?
N45 Mn1 2.255(4) 1_554 ?
O3 Mn2 2.208(4) 2_576 ?
O4 Mn1 2.214(3) 2_576 ?
O5 Mn4 2.124(4) 2_566 ?
O6 Mn3 2.196(3) 2_566 ?
O9 H9C 0.87(2) . ?
O9 H9B 0.88(2) . ?
